data_1503268
loop_
_publ_author_name
'Baumes, Jeffrey M.'
'Murgu, Ivan'
'Oliver, Allen'
'Smith, Bradley D.'

_publ_section_title
;
 Using the rotaxane mechanical bond to enhance chemical reactivity.
;
_journal_issue 21
_journal_name_full 'Organic letters'
_journal_page_first 4980
_journal_page_last 4983
_journal_paper_doi 10.1021/ol102132x
_journal_volume 12
_journal_year 2010
_chemical_formula_moiety 'C98 H86 N8 O6, 4(C3 H7 N O)'
_chemical_formula_sum 'C110 H114 N12 O10'
_chemical_formula_weight 1764.13
_chemical_name_systematic
; 
 ? 
;
_space_group_IT_number 15
_symmetry_cell_setting monoclinic
_symmetry_space_group_name_Hall '-C 2yc'
_symmetry_space_group_name_H-M 'C 1 2/c 1'
_atom_sites_solution_hydrogens geom
_atom_sites_solution_primary direct
_atom_sites_solution_secondary difmap
_audit_creation_method SHELXL-97
_cell_angle_alpha 90.00
_cell_angle_beta 122.134(7)
_cell_angle_gamma 90.00
_cell_formula_units_Z 4
_cell_length_a 35.322(3)
_cell_length_b 10.7751(7)
_cell_length_c 29.684(2)
_cell_measurement_reflns_used 9913
_cell_measurement_temperature 100(2)
_cell_measurement_theta_max 24.50
_cell_measurement_theta_min 2.30
_cell_volume 9566.9(14)
_computing_cell_refinement 'Bruker SAINT v7.60A'
_computing_data_collection 'Bruker APEX-II v2009-7'
_computing_data_reduction 'Bruker SAINT v7.60A'
_computing_structure_refinement 'SHELXL-97 (Sheldrick, 2008)'
_computing_structure_solution 'SHELXS-97 (Sheldrick, 2008)'
_diffrn_ambient_temperature 100(2)
_diffrn_detector_area_resol_mean 8.33
_diffrn_measured_fraction_theta_full 0.998
_diffrn_measured_fraction_theta_max 0.998
_diffrn_measurement_device_type 'Bruker Kappa X8-APEX-II'
_diffrn_measurement_method 'combination of \w and \f-scans '
_diffrn_radiation_monochromator graphite
_diffrn_radiation_source 'fine-focus sealed tube'
_diffrn_radiation_type MoK\a
_diffrn_radiation_wavelength 0.71073
_diffrn_reflns_av_R_equivalents 0.0515
_diffrn_reflns_av_sigmaI/netI 0.0520
_diffrn_reflns_limit_h_max 44
_diffrn_reflns_limit_h_min -43
_diffrn_reflns_limit_k_max 13
_diffrn_reflns_limit_k_min -13
_diffrn_reflns_limit_l_max 37
_diffrn_reflns_limit_l_min -37
_diffrn_reflns_number 63136
_diffrn_reflns_theta_full 26.48
_diffrn_reflns_theta_max 26.48
_diffrn_reflns_theta_min 1.46
_exptl_absorpt_coefficient_mu 0.079
_exptl_absorpt_correction_T_max 0.9882
_exptl_absorpt_correction_T_min 0.9667
_exptl_absorpt_correction_type numerical
_exptl_absorpt_process_details 'SADABS, Sheldrick, 2008'
_exptl_crystal_colour 'red/green dichroic'
_exptl_crystal_density_diffrn 1.225
_exptl_crystal_density_method 'not measured'
_exptl_crystal_description block
_exptl_crystal_F_000 3752
_exptl_crystal_size_max 0.43
_exptl_crystal_size_mid 0.28
_exptl_crystal_size_min 0.15
_platon_squeeze_details
;
;
_refine_diff_density_max 0.239
_refine_diff_density_min -0.214
_refine_diff_density_rms 0.047
_refine_ls_extinction_method none
_refine_ls_goodness_of_fit_ref 1.018
_refine_ls_hydrogen_treatment mixed
_refine_ls_matrix_type full
_refine_ls_number_parameters 514
_refine_ls_number_reflns 9887
_refine_ls_number_restraints 0
_refine_ls_restrained_S_all 1.018
_refine_ls_R_factor_all 0.0867
_refine_ls_R_factor_gt 0.0533
_refine_ls_shift/su_max 0.001
_refine_ls_shift/su_mean 0.000
_refine_ls_structure_factor_coef Fsqd
_refine_ls_weighting_details 'calc w=1/[\s^2^(Fo^2^)+(0.0762P)^2^+0.0000P] where P=(Fo^2^+2Fc^2^)/3'
_refine_ls_weighting_scheme calc
_refine_ls_wR_factor_gt 0.1308
_refine_ls_wR_factor_ref 0.1426
_reflns_number_gt 6481
_reflns_number_total 9887
_reflns_threshold_expression >2sigma(I)
_cod_data_source_file ol102132x_si_002.cif
_cod_data_source_block structure1
_cod_original_cell_volume 9566.9(12)
_cod_original_sg_symbol_H-M C2/c
_cod_database_code 1503268

loop_
_symmetry_equiv_pos_as_xyz
'x, y, z'
'-x, y, -z+1/2'
'x+1/2, y+1/2, z'
'-x+1/2, y+1/2, -z+1/2'
'-x, -y, -z'
'x, -y, z-1/2'
'-x+1/2, -y+1/2, -z'
'x+1/2, -y+1/2, z-1/2'

loop_
_atom_site_label
_atom_site_type_symbol
_atom_site_fract_x
_atom_site_fract_y
_atom_site_fract_z
_atom_site_U_iso_or_equiv
_atom_site_adp_type
_atom_site_occupancy
_atom_site_symmetry_multiplicity
_atom_site_calc_flag
_atom_site_refinement_flags
_atom_site_disorder_assembly
_atom_site_disorder_group
O1 O 0.48427(3) 0.46099(10) 0.41696(4) 0.0230(3) Uani 1 1 d . . .
O2 O 0.37849(5) 0.66700(12) 0.24178(5) 0.0441(4) Uani 1 1 d . . .
O3 O 0.44756(4) 0.04800(11) 0.32670(5) 0.0353(3) Uani 1 1 d . . .
N1 N 0.29457(5) 0.36523(15) 0.43588(6) 0.0346(4) Uani 1 1 d . . .
N2 N 0.42389(5) 0.63118(13) 0.32945(6) 0.0252(3) Uani 1 1 d . . .
H2 H 0.4436(6) 0.5795(17) 0.3557(7) 0.030 Uiso 1 1 d . . .
N3 N 0.46883(5) 0.19589(14) 0.38922(5) 0.0263(3) Uani 1 1 d . . .
H3 H 0.4740(6) 0.2720(18) 0.3978(7) 0.032 Uiso 1 1 d . . .
C1 C 0.49264(5) 0.48275(14) 0.46241(6) 0.0198(4) Uani 1 1 d . . .
C2 C 0.46715(5) 0.48171(14) 0.48779(6) 0.0200(4) Uani 1 1 d . . .
C3 C 0.42312(5) 0.45655(14) 0.47312(6) 0.0210(4) Uani 1 1 d . . .
C4 C 0.38971(5) 0.42096(16) 0.42122(7) 0.0268(4) Uani 1 1 d . . .
H4A H 0.3967 0.4161 0.3945 0.032 Uiso 1 1 calc R . .
C5 C 0.34746(5) 0.39335(17) 0.40848(7) 0.0292(4) Uani 1 1 d . . .
H5A H 0.3254 0.3707 0.3730 0.035 Uiso 1 1 calc R . .
C6 C 0.33611(5) 0.39802(16) 0.44725(7) 0.0275(4) Uani 1 1 d . . .
C7 C 0.36915(5) 0.43732(16) 0.49891(7) 0.0266(4) Uani 1 1 d . . .
H7A H 0.3619 0.4446 0.5254 0.032 Uiso 1 1 calc R . .
C8 C 0.41124(5) 0.46496(15) 0.51129(7) 0.0234(4) Uani 1 1 d . . .
H8A H 0.4330 0.4904 0.5465 0.028 Uiso 1 1 calc R . .
C9 C 0.25795(6) 0.33656(18) 0.38246(8) 0.0372(5) Uani 1 1 d . A .
H9A H 0.2389 0.2722 0.3844 0.045 Uiso 1 1 calc R . .
H9B H 0.2703 0.3017 0.3620 0.045 Uiso 1 1 calc R . .
C10 C 0.22949(6) 0.44787(19) 0.35323(8) 0.0388(5) Uani 1 1 d . . .
N11 N 0.24506(6) 0.56353(19) 0.37221(8) 0.0563(6) Uani 0.50 1 d P A 1
C11 C 0.24506(6) 0.56353(19) 0.37221(8) 0.0563(6) Uani 0.50 1 d P A 2
H11 H 0.2739 0.5751 0.4032 0.068 Uiso 0.50 1 calc PR A 2
C12 C 0.21834(8) 0.6629(2) 0.34569(11) 0.0752(9) Uani 1 1 d . . .
H12A H 0.2292 0.7439 0.3589 0.090 Uiso 1 1 calc R A 1
C13 C 0.17702(8) 0.6507(3) 0.30131(11) 0.0726(8) Uani 1 1 d . A .
H13A H 0.1594 0.7219 0.2836 0.087 Uiso 1 1 calc R . .
C14 C 0.16097(7) 0.5335(3) 0.28236(9) 0.0635(7) Uani 1 1 d . . .
H14A H 0.1319 0.5229 0.2517 0.076 Uiso 1 1 calc R A .
C15 C 0.18734(6) 0.4313(2) 0.30807(8) 0.0472(6) Uani 1 1 d . A .
H15 H 0.1767 0.3502 0.2949 0.057 Uiso 1 1 calc R . .
C16 C 0.28366(6) 0.3783(2) 0.47651(8) 0.0398(5) Uani 1 1 d . C .
H16A H 0.2509 0.3705 0.4595 0.048 Uiso 1 1 calc R . .
H16B H 0.2924 0.4625 0.4921 0.048 Uiso 1 1 calc R . .
C17 C 0.30647(6) 0.2832(2) 0.52098(8) 0.0386(5) Uani 1 1 d . . .
C18 C 0.31132(6) 0.1632(2) 0.51059(8) 0.0410(5) Uani 1 1 d . C .
H18 H 0.3006 0.1377 0.4751 0.049 Uiso 1 1 calc R . .
C19 C 0.33199(7) 0.0782(2) 0.55187(10) 0.0568(6) Uani 1 1 d . . .
H19A H 0.3356 -0.0056 0.5449 0.068 Uiso 1 1 calc R C .
C20 C 0.34706(7) 0.1155(3) 0.60254(10) 0.0614(7) Uani 1 1 d . C .
H20A H 0.3613 0.0575 0.6309 0.074 Uiso 1 1 calc R . .
C21 C 0.34185(7) 0.2349(3) 0.61269(10) 0.0589(7) Uani 1 1 d . . .
H21A H 0.3524 0.2598 0.6482 0.071 Uiso 1 1 calc R B 1
N22 N 0.32135(6) 0.3208(2) 0.57197(9) 0.0557(6) Uani 0.50 1 d P C 1
C22 C 0.32135(6) 0.3208(2) 0.57197(9) 0.0557(6) Uani 0.50 1 d P C 2
H22 H 0.3176 0.4043 0.5791 0.067 Uiso 0.50 1 calc PR C 2
C23 C 0.42023(6) 0.75731(16) 0.34440(7) 0.0282(4) Uani 1 1 d . . .
H23A H 0.3883 0.7774 0.3293 0.034 Uiso 1 1 calc R . .
H23B H 0.4320 0.8160 0.3291 0.034 Uiso 1 1 calc R . .
C24 C 0.40335(6) 0.59628(16) 0.27850(7) 0.0269(4) Uani 1 1 d . . .
C25 C 0.41237(5) 0.46739(15) 0.26843(6) 0.0242(4) Uani 1 1 d . . .
C26 C 0.41127(6) 0.44181(16) 0.22213(7) 0.0274(4) Uani 1 1 d . . .
H26A H 0.4028 0.5054 0.1963 0.033 Uiso 1 1 calc R . .
C27 C 0.42236(6) 0.32505(16) 0.21254(7) 0.0290(4) Uani 1 1 d . . .
C28 C 0.43474(6) 0.23401(16) 0.25101(6) 0.0272(4) Uani 1 1 d . . .
H28A H 0.4425 0.1537 0.2453 0.033 Uiso 1 1 calc R . .
C29 C 0.43593(5) 0.25871(15) 0.29769(6) 0.0234(4) Uani 1 1 d . . .
C30 C 0.42402(5) 0.37377(15) 0.30572(6) 0.0226(4) Uani 1 1 d . . .
H30 H 0.4237 0.3896 0.3370 0.027 Uiso 1 1 calc R . .
C31 C 0.45115(6) 0.15818(15) 0.33890(7) 0.0256(4) Uani 1 1 d . . .
C32 C 0.48631(6) 0.10347(15) 0.43187(6) 0.0283(4) Uani 1 1 d . . .
H32A H 0.5085 0.0511 0.4301 0.034 Uiso 1 1 calc R . .
H32B H 0.4615 0.0490 0.4260 0.034 Uiso 1 1 calc R . .
C33 C 0.50805(5) 0.15985(14) 0.48680(6) 0.0234(4) Uani 1 1 d . . .
C34 C 0.48492(5) 0.16948(14) 0.51289(7) 0.0251(4) Uani 1 1 d . . .
C35 C 0.43844(6) 0.14266(16) 0.48725(8) 0.0326(4) Uani 1 1 d . . .
H35A H 0.4221 0.1212 0.4506 0.039 Uiso 1 1 calc R . .
C36 C 0.41707(6) 0.14690(17) 0.51362(8) 0.0380(5) Uani 1 1 d . . .
H36A H 0.3861 0.1279 0.4954 0.046 Uiso 1 1 calc R . .
C37 C 0.44011(7) 0.17911(17) 0.56770(9) 0.0397(5) Uani 1 1 d . . .
H37A H 0.4246 0.1820 0.5858 0.048 Uiso 1 1 calc R . .
C38 C 0.48426(6) 0.20601(16) 0.59422(8) 0.0323(4) Uani 1 1 d . . .
H38A H 0.4994 0.2276 0.6308 0.039 Uiso 1 1 calc R . .
C39 C 0.50840(6) 0.20254(15) 0.56830(7) 0.0255(4) Uani 1 1 d . . .
C40 C 0.55448(6) 0.22637(14) 0.59626(6) 0.0238(4) Uani 1 1 d . . .
C41 C 0.57654(5) 0.22891(14) 0.56868(7) 0.0245(4) Uani 1 1 d . . .
C42 C 0.62234(6) 0.26526(16) 0.59365(7) 0.0328(4) Uani 1 1 d . . .
H42A H 0.6381 0.2901 0.6299 0.039 Uiso 1 1 calc R . .
C43 C 0.64364(6) 0.26532(18) 0.56737(8) 0.0399(5) Uani 1 1 d . . .
H43A H 0.6739 0.2916 0.5849 0.048 Uiso 1 1 calc R . .
C44 C 0.62126(6) 0.22649(18) 0.51397(8) 0.0396(5) Uani 1 1 d . . .
H44A H 0.6368 0.2242 0.4959 0.048 Uiso 1 1 calc R . .
C45 C 0.57794(6) 0.19256(16) 0.48823(7) 0.0312(4) Uani 1 1 d . . .
H45A H 0.5633 0.1672 0.4521 0.037 Uiso 1 1 calc R . .
C46 C 0.55364(6) 0.19380(15) 0.51389(7) 0.0246(4) Uani 1 1 d . . .
C47 C 0.41972(7) 0.30031(19) 0.16016(8) 0.0424(5) Uani 1 1 d . . .
C48 C 0.43680(9) 0.1717(2) 0.15883(9) 0.0548(6) Uani 1 1 d . . .
H48A H 0.4181 0.1089 0.1616 0.082 Uiso 1 1 calc R . .
H48B H 0.4677 0.1628 0.1888 0.082 Uiso 1 1 calc R . .
H48C H 0.4356 0.1607 0.1253 0.082 Uiso 1 1 calc R . .
C49 C 0.44961(10) 0.3950(2) 0.15407(10) 0.0683(8) Uani 1 1 d . . .
H49A H 0.4380 0.4790 0.1516 0.102 Uiso 1 1 calc R . .
H49B H 0.4496 0.3763 0.1217 0.102 Uiso 1 1 calc R . .
H49C H 0.4802 0.3897 0.1850 0.102 Uiso 1 1 calc R . .
C50 C 0.37158(9) 0.3151(3) 0.11473(9) 0.0811(10) Uani 1 1 d . . .
H50A H 0.3527 0.2561 0.1192 0.122 Uiso 1 1 calc R . .
H50B H 0.3694 0.2990 0.0809 0.122 Uiso 1 1 calc R . .
H50C H 0.3615 0.3999 0.1147 0.122 Uiso 1 1 calc R . .

loop_
_atom_site_aniso_label
_atom_site_aniso_U_11
_atom_site_aniso_U_22
_atom_site_aniso_U_33
_atom_site_aniso_U_23
_atom_site_aniso_U_13
_atom_site_aniso_U_12
O1 0.0242(6) 0.0236(6) 0.0193(6) 0.0004(5) 0.0102(5) -0.0019(5)
O2 0.0610(9) 0.0359(8) 0.0211(7) 0.0075(6) 0.0121(7) 0.0217(7)
O3 0.0480(8) 0.0214(7) 0.0258(7) -0.0017(5) 0.0124(6) -0.0014(6)
N1 0.0189(8) 0.0479(10) 0.0371(9) 0.0032(7) 0.0149(7) -0.0042(7)
N2 0.0300(8) 0.0204(7) 0.0189(8) 0.0030(6) 0.0088(6) 0.0055(6)
N3 0.0343(8) 0.0179(7) 0.0201(8) 0.0002(6) 0.0100(7) -0.0009(6)
C1 0.0215(8) 0.0165(8) 0.0189(9) 0.0037(6) 0.0089(7) 0.0010(6)
C2 0.0202(8) 0.0179(8) 0.0199(8) 0.0030(6) 0.0094(7) 0.0008(6)
C3 0.0182(8) 0.0215(8) 0.0204(9) 0.0020(7) 0.0083(7) -0.0003(7)
C4 0.0250(9) 0.0320(10) 0.0229(9) 0.0028(7) 0.0123(8) -0.0013(7)
C5 0.0191(9) 0.0383(11) 0.0225(9) 0.0016(8) 0.0058(7) -0.0044(7)
C6 0.0196(9) 0.0275(9) 0.0334(10) 0.0040(8) 0.0126(8) -0.0017(7)
C7 0.0250(9) 0.0301(10) 0.0295(10) 0.0031(8) 0.0177(8) 0.0011(7)
C8 0.0232(9) 0.0229(9) 0.0219(9) 0.0015(7) 0.0104(7) -0.0013(7)
C9 0.0205(9) 0.0432(12) 0.0431(12) 0.0019(9) 0.0137(9) -0.0057(8)
C10 0.0230(9) 0.0476(12) 0.0404(12) -0.0007(9) 0.0132(9) -0.0048(9)
N11 0.0318(10) 0.0512(13) 0.0601(14) 0.0026(10) 0.0072(10) -0.0004(9)
C11 0.0318(10) 0.0512(13) 0.0601(14) 0.0026(10) 0.0072(10) -0.0004(9)
C12 0.0491(15) 0.0529(16) 0.086(2) 0.0056(14) 0.0110(14) 0.0029(12)
C13 0.0437(14) 0.0704(18) 0.0727(19) 0.0132(15) 0.0102(13) 0.0171(13)
C14 0.0303(12) 0.087(2) 0.0460(14) 0.0101(13) 0.0022(10) 0.0032(13)
C15 0.0279(11) 0.0615(15) 0.0407(12) -0.0011(11) 0.0104(9) -0.0084(10)
C16 0.0274(10) 0.0532(13) 0.0471(13) 0.0031(10) 0.0253(10) -0.0065(9)
C17 0.0214(9) 0.0553(14) 0.0447(13) 0.0031(10) 0.0215(9) -0.0065(9)
C18 0.0334(11) 0.0543(14) 0.0418(12) 0.0035(10) 0.0244(10) -0.0005(9)
C19 0.0456(13) 0.0659(16) 0.0706(18) 0.0173(13) 0.0389(13) 0.0087(11)
C20 0.0371(13) 0.096(2) 0.0546(17) 0.0207(15) 0.0265(12) 0.0047(13)
C21 0.0384(13) 0.097(2) 0.0424(14) -0.0005(14) 0.0220(11) -0.0177(13)
N22 0.0410(11) 0.0805(16) 0.0511(14) -0.0080(12) 0.0282(11) -0.0208(11)
C22 0.0410(11) 0.0805(16) 0.0511(14) -0.0080(12) 0.0282(11) -0.0208(11)
C23 0.0345(10) 0.0250(9) 0.0233(9) 0.0018(7) 0.0142(8) 0.0041(8)
C24 0.0303(9) 0.0287(9) 0.0195(9) 0.0044(7) 0.0117(8) 0.0052(8)
C25 0.0214(8) 0.0272(9) 0.0180(9) 0.0013(7) 0.0064(7) 0.0035(7)
C26 0.0308(9) 0.0287(10) 0.0186(9) 0.0048(7) 0.0105(8) 0.0055(8)
C27 0.0339(10) 0.0315(10) 0.0225(9) 0.0005(7) 0.0155(8) 0.0030(8)
C28 0.0304(9) 0.0263(9) 0.0215(9) -0.0016(7) 0.0115(8) 0.0030(7)
C29 0.0212(8) 0.0229(9) 0.0194(9) 0.0001(7) 0.0062(7) -0.0030(7)
C30 0.0196(8) 0.0283(9) 0.0164(8) -0.0013(7) 0.0072(7) -0.0015(7)
C31 0.0269(9) 0.0231(9) 0.0226(9) -0.0006(7) 0.0104(8) -0.0021(7)
C32 0.0366(10) 0.0217(9) 0.0201(9) 0.0033(7) 0.0107(8) 0.0012(7)
C33 0.0286(9) 0.0164(8) 0.0189(9) 0.0046(6) 0.0084(8) 0.0004(7)
C34 0.0270(9) 0.0156(8) 0.0273(10) 0.0050(7) 0.0108(8) 0.0013(7)
C35 0.0299(10) 0.0225(9) 0.0353(11) 0.0040(8) 0.0105(9) 0.0013(8)
C36 0.0271(10) 0.0303(10) 0.0553(14) 0.0066(9) 0.0210(10) 0.0029(8)
C37 0.0441(12) 0.0329(11) 0.0547(14) 0.0092(9) 0.0347(11) 0.0078(9)
C38 0.0389(11) 0.0266(10) 0.0364(11) 0.0051(8) 0.0235(9) 0.0057(8)
C39 0.0318(10) 0.0170(8) 0.0292(10) 0.0039(7) 0.0172(8) 0.0045(7)
C40 0.0310(9) 0.0163(8) 0.0218(9) 0.0027(7) 0.0125(8) 0.0035(7)
C41 0.0257(9) 0.0182(8) 0.0232(9) 0.0040(7) 0.0088(8) 0.0024(7)
C42 0.0295(10) 0.0315(10) 0.0290(10) 0.0023(8) 0.0100(9) -0.0001(8)
C43 0.0282(10) 0.0439(12) 0.0439(13) 0.0077(9) 0.0166(10) 0.0003(9)
C44 0.0382(11) 0.0430(12) 0.0466(13) 0.0132(10) 0.0286(10) 0.0069(9)
C45 0.0404(11) 0.0279(10) 0.0280(10) 0.0047(8) 0.0199(9) 0.0015(8)
C46 0.0322(10) 0.0180(8) 0.0239(9) 0.0042(7) 0.0151(8) 0.0006(7)
C47 0.0638(14) 0.0413(12) 0.0280(11) 0.0057(9) 0.0283(10) 0.0162(10)
C48 0.0906(18) 0.0482(14) 0.0421(13) 0.0035(10) 0.0463(13) 0.0170(12)
C49 0.124(2) 0.0517(15) 0.0717(18) 0.0228(13) 0.0807(18) 0.0272(15)
C50 0.097(2) 0.106(2) 0.0218(12) 0.0015(13) 0.0190(13) 0.0499(17)

loop_
_atom_type_symbol
_atom_type_description
_atom_type_scat_dispersion_real
_atom_type_scat_dispersion_imag
_atom_type_scat_source
C C 0.0033 0.0016 'International Tables Vol C Tables 4.2.6.8 and 6.1.1.4'
H H 0.0000 0.0000 'International Tables Vol C Tables 4.2.6.8 and 6.1.1.4'
N N 0.0061 0.0033 'International Tables Vol C Tables 4.2.6.8 and 6.1.1.4'
O O 0.0106 0.0060 'International Tables Vol C Tables 4.2.6.8 and 6.1.1.4'

loop_
_geom_angle_atom_site_label_1
_geom_angle_atom_site_label_2
_geom_angle_atom_site_label_3
_geom_angle
_geom_angle_site_symmetry_1
_geom_angle_site_symmetry_3
C6 N1 C9 122.82(16) . .
C6 N1 C16 119.57(15) . .
C9 N1 C16 116.85(15) . .
C24 N2 C23 121.62(14) . .
C31 N3 C32 119.34(15) . .
O1 C1 C2 135.20(14) . .
O1 C1 C2 133.97(15) . 5_666
C2 C1 C2 90.83(13) . 5_666
O1 C1 C1 179.10(17) . 5_666
C2 C1 C1 45.53(9) . 5_666
C2 C1 C1 45.30(9) 5_666 5_666
C3 C2 C1 137.23(15) . .
C3 C2 C1 133.61(15) . 5_666
C1 C2 C1 89.16(13) . 5_666
C2 C3 C8 119.69(14) . .
C2 C3 C4 122.64(15) . .
C8 C3 C4 117.66(15) . .
C5 C4 C3 121.34(17) . .
C4 C5 C6 120.77(16) . .
N1 C6 C5 121.65(16) . .
N1 C6 C7 120.37(17) . .
C5 C6 C7 117.98(15) . .
C8 C7 C6 120.85(16) . .
C7 C8 C3 121.32(15) . .
N1 C9 C10 113.20(16) . .
N11 C10 C15 120.58(19) . .
N11 C10 C9 119.49(17) . .
C15 C10 C9 119.91(18) . .
C10 N11 C12 118.49(19) . .
C13 C12 N11 122.7(2) . .
C12 C13 C14 118.8(2) . .
C13 C14 C15 119.7(2) . .
C14 C15 C10 119.6(2) . .
N1 C16 C17 113.77(16) . .
C18 C17 N22 120.6(2) . .
C18 C17 C16 121.07(19) . .
N22 C17 C16 118.3(2) . .
C17 C18 C19 119.9(2) . .
C20 C19 C18 119.6(2) . .
C21 C20 C19 120.4(2) . .
C20 C21 N22 120.7(2) . .
C17 N22 C21 118.8(2) . .
N2 C23 C40 111.87(13) . 5_666
O2 C24 N2 121.93(16) . .
O2 C24 C25 121.74(15) . .
N2 C24 C25 116.34(14) . .
C26 C25 C30 119.18(16) . .
C26 C25 C24 119.30(15) . .
C30 C25 C24 121.43(15) . .
C25 C26 C27 121.46(16) . .
C28 C27 C26 118.06(16) . .
C28 C27 C47 122.35(16) . .
C26 C27 C47 119.58(15) . .
C27 C28 C29 120.96(16) . .
C30 C29 C28 119.84(15) . .
C30 C29 C31 121.35(15) . .
C28 C29 C31 118.80(15) . .
C29 C30 C25 120.46(16) . .
O3 C31 N3 122.43(15) . .
O3 C31 C29 121.36(15) . .
N3 C31 C29 116.22(14) . .
N3 C32 C33 113.45(14) . .
C34 C33 C46 119.40(15) . .
C34 C33 C32 121.10(15) . .
C46 C33 C32 119.29(16) . .
C33 C34 C35 122.43(16) . .
C33 C34 C39 120.06(15) . .
C35 C34 C39 117.46(16) . .
C36 C35 C34 121.71(18) . .
C35 C36 C37 120.65(18) . .
C38 C37 C36 120.42(19) . .
C37 C38 C39 121.15(18) . .
C40 C39 C38 121.11(16) . .
C40 C39 C34 120.25(15) . .
C38 C39 C34 118.60(16) . .
C41 C40 C39 119.32(15) . .
C41 C40 C23 120.99(15) . 5_666
C39 C40 C23 119.62(15) . 5_666
C40 C41 C46 120.43(15) . .
C40 C41 C42 122.06(16) . .
C46 C41 C42 117.51(16) . .
C43 C42 C41 121.92(18) . .
C42 C43 C44 120.16(18) . .
C45 C44 C43 120.51(18) . .
C44 C45 C46 121.46(17) . .
C33 C46 C45 121.60(16) . .
C33 C46 C41 120.01(15) . .
C45 C46 C41 118.39(15) . .
C50 C47 C48 110.23(19) . .
C50 C47 C27 108.60(18) . .
C48 C47 C27 112.00(16) . .
C50 C47 C49 109.8(2) . .
C48 C47 C49 107.04(18) . .
C27 C47 C49 109.12(17) . .
C24 N2 H2 120.4(11) . .
C23 N2 H2 117.5(11) . .
C31 N3 H3 121.6(12) . .
C32 N3 H3 118.3(12) . .
C5 C4 H4A 119.3 . .
C3 C4 H4A 119.3 . .
C4 C5 H5A 119.6 . .
C6 C5 H5A 119.6 . .
C8 C7 H7A 119.6 . .
C6 C7 H7A 119.6 . .
C7 C8 H8A 119.3 . .
C3 C8 H8A 119.3 . .
N1 C9 H9A 108.9 . .
C10 C9 H9A 108.9 . .
N1 C9 H9B 108.9 . .
C10 C9 H9B 108.9 . .
H9A C9 H9B 107.8 . .
C13 C12 H12A 118.6 . .
N11 C12 H12A 118.6 . .
C12 C13 H13A 120.6 . .
C14 C13 H13A 120.6 . .
C13 C14 H14A 120.1 . .
C15 C14 H14A 120.1 . .
C14 C15 H15 120.2 . .
C10 C15 H15 120.2 . .
N1 C16 H16A 108.8 . .
C17 C16 H16A 108.8 . .
N1 C16 H16B 108.8 . .
C17 C16 H16B 108.8 . .
H16A C16 H16B 107.7 . .
C17 C18 H18 120.1 . .
C19 C18 H18 120.1 . .
C20 C19 H19A 120.2 . .
C18 C19 H19A 120.2 . .
C21 C20 H20A 119.8 . .
C19 C20 H20A 119.8 . .
C20 C21 H21A 119.6 . .
N22 C21 H21A 119.6 . .
N2 C23 H23A 109.2 . .
C40 C23 H23A 109.2 5_666 .
N2 C23 H23B 109.2 . .
C40 C23 H23B 109.2 5_666 .
H23A C23 H23B 107.9 . .
C25 C26 H26A 119.3 . .
C27 C26 H26A 119.3 . .
C27 C28 H28A 119.5 . .
C29 C28 H28A 119.5 . .
C29 C30 H30 119.8 . .
C25 C30 H30 119.8 . .
N3 C32 H32A 108.9 . .
C33 C32 H32A 108.9 . .
N3 C32 H32B 108.9 . .
C33 C32 H32B 108.9 . .
H32A C32 H32B 107.7 . .
C36 C35 H35A 119.1 . .
C34 C35 H35A 119.1 . .
C35 C36 H36A 119.7 . .
C37 C36 H36A 119.7 . .
C38 C37 H37A 119.8 . .
C36 C37 H37A 119.8 . .
C37 C38 H38A 119.4 . .
C39 C38 H38A 119.4 . .
C43 C42 H42A 119.0 . .
C41 C42 H42A 119.0 . .
C42 C43 H43A 119.9 . .
C44 C43 H43A 119.9 . .
C45 C44 H44A 119.7 . .
C43 C44 H44A 119.7 . .
C44 C45 H45A 119.3 . .
C46 C45 H45A 119.3 . .
C47 C48 H48A 109.5 . .
C47 C48 H48B 109.5 . .
H48A C48 H48B 109.5 . .
C47 C48 H48C 109.5 . .
H48A C48 H48C 109.5 . .
H48B C48 H48C 109.5 . .
C47 C49 H49A 109.5 . .
C47 C49 H49B 109.5 . .
H49A C49 H49B 109.5 . .
C47 C49 H49C 109.5 . .
H49A C49 H49C 109.5 . .
H49B C49 H49C 109.5 . .
C47 C50 H50A 109.5 . .
C47 C50 H50B 109.5 . .
H50A C50 H50B 109.5 . .
C47 C50 H50C 109.5 . .
H50A C50 H50C 109.5 . .
H50B C50 H50C 109.5 . .

loop_
_geom_bond_atom_site_label_1
_geom_bond_atom_site_label_2
_geom_bond_distance
_geom_bond_site_symmetry_2
O1 C1 1.2403(18) .
O2 C24 1.2337(19) .
O3 C31 1.2280(19) .
N1 C6 1.366(2) .
N1 C9 1.449(2) .
N1 C16 1.455(2) .
N2 C24 1.337(2) .
N2 C23 1.457(2) .
N3 C31 1.339(2) .
N3 C32 1.464(2) .
C1 C2 1.449(2) .
C1 C2 1.454(2) 5_666
C1 C1 2.038(3) 5_666
C2 C3 1.401(2) .
C2 C1 1.454(2) 5_666
C3 C8 1.405(2) .
C3 C4 1.407(2) .
C4 C5 1.363(2) .
C5 C6 1.407(3) .
C6 C7 1.410(2) .
C7 C8 1.361(2) .
C9 C10 1.508(3) .
C10 N11 1.358(3) .
C10 C15 1.386(3) .
N11 C12 1.366(3) .
C12 C13 1.356(3) .
C13 C14 1.377(4) .
C14 C15 1.380(3) .
C16 C17 1.520(3) .
C17 C18 1.362(3) .
C17 N22 1.373(3) .
C18 C19 1.386(3) .
C19 C20 1.362(3) .
C20 C21 1.356(4) .
C23 C40 1.502(2) 5_666
C21 N22 1.382(3) .
C24 C25 1.490(2) .
C25 C26 1.382(2) .
C25 C30 1.388(2) .
C26 C27 1.391(2) .
C27 C28 1.388(2) .
C27 C47 1.531(3) .
C28 C29 1.389(2) .
C29 C30 1.370(2) .
C29 C31 1.503(2) .
C32 C33 1.512(2) .
C33 C34 1.397(2) .
C33 C46 1.413(2) .
C34 C35 1.424(2) .
C34 C39 1.438(2) .
C35 C36 1.347(3) .
C36 C37 1.404(3) .
C37 C38 1.353(3) .
C38 C39 1.420(3) .
C39 C40 1.403(2) .
C40 C41 1.399(2) .
C40 C23 1.502(2) 5_666
C41 C46 1.429(2) .
C41 C42 1.430(2) .
C42 C43 1.341(3) .
C43 C44 1.407(3) .
C44 C45 1.347(3) .
C45 C46 1.419(2) .
C47 C50 1.515(3) .
C47 C48 1.520(3) .
C47 C49 1.546(3) .
N2 H2 0.909(18) .
N3 H3 0.849(19) .
C4 H4A 0.9500 .
C5 H5A 0.9500 .
C7 H7A 0.9500 .
C8 H8A 0.9500 .
C9 H9A 0.9900 .
C9 H9B 0.9900 .
C12 H12A 0.9500 .
C13 H13A 0.9500 .
C14 H14A 0.9500 .
C15 H15 0.9500 .
C16 H16A 0.9900 .
C16 H16B 0.9900 .
C18 H18 0.9500 .
C19 H19A 0.9500 .
C20 H20A 0.9500 .
C21 H21A 0.9500 .
C23 H23A 0.9900 .
C23 H23B 0.9900 .
C26 H26A 0.9500 .
C28 H28A 0.9500 .
C30 H30 0.9500 .
C32 H32A 0.9900 .
C32 H32B 0.9900 .
C35 H35A 0.9500 .
C36 H36A 0.9500 .
C37 H37A 0.9500 .
C38 H38A 0.9500 .
C42 H42A 0.9500 .
C43 H43A 0.9500 .
C44 H44A 0.9500 .
C45 H45A 0.9500 .
C48 H48A 0.9800 .
C48 H48B 0.9800 .
C48 H48C 0.9800 .
C49 H49A 0.9800 .
C49 H49B 0.9800 .
C49 H49C 0.9800 .
C50 H50A 0.9800 .
C50 H50B 0.9800 .
C50 H50C 0.9800 .

loop_
_geom_hbond_atom_site_label_D
_geom_hbond_atom_site_label_H
_geom_hbond_atom_site_label_A
_geom_hbond_distance_DH
_geom_hbond_distance_HA
_geom_hbond_distance_DA
_geom_hbond_angle_DHA
N2 H2 O1 0.909(18) 2.054(19) 2.9607(18) 175.1(16)
N3 H3 O1 0.849(19) 2.093(19) 2.9424(18) 178(2)

loop_
_geom_torsion_atom_site_label_1
_geom_torsion_atom_site_label_2
_geom_torsion_atom_site_label_3
_geom_torsion_atom_site_label_4
_geom_torsion
_geom_torsion_site_symmetry_1
_geom_torsion_site_symmetry_4
O1 C1 C2 C3 0.0(3) . .
C2 C1 C2 C3 -179.2(2) 5_666 .
C1 C1 C2 C3 -179.2(2) 5_666 .
O1 C1 C2 C1 179.2(2) . 5_666
C2 C1 C2 C1 0.0 5_666 5_666
C1 C2 C3 C8 179.21(17) . .
C1 C2 C3 C8 0.3(3) 5_666 .
C1 C2 C3 C4 0.1(3) . .
C1 C2 C3 C4 -178.78(16) 5_666 .
C2 C3 C4 C5 177.96(16) . .
C8 C3 C4 C5 -1.2(2) . .
C3 C4 C5 C6 -0.9(3) . .
C9 N1 C6 C5 -6.9(3) . .
C16 N1 C6 C5 -176.56(16) . .
C9 N1 C6 C7 173.42(16) . .
C16 N1 C6 C7 3.7(3) . .
C4 C5 C6 N1 -176.95(16) . .
C4 C5 C6 C7 2.7(3) . .
N1 C6 C7 C8 177.08(16) . .
C5 C6 C7 C8 -2.6(3) . .
C6 C7 C8 C3 0.6(2) . .
C2 C3 C8 C7 -177.86(15) . .
C4 C3 C8 C7 1.3(2) . .
C6 N1 C9 C10 -91.7(2) . .
C16 N1 C9 C10 78.2(2) . .
N1 C9 C10 N11 15.2(3) . .
N1 C9 C10 C15 -163.34(18) . .
C15 C10 N11 C12 -0.2(4) . .
C9 C10 N11 C12 -178.7(2) . .
C10 N11 C12 C13 0.0(4) . .
N11 C12 C13 C14 0.7(5) . .
C12 C13 C14 C15 -1.2(4) . .
C13 C14 C15 C10 1.0(4) . .
N11 C10 C15 C14 -0.3(3) . .
C9 C10 C15 C14 178.2(2) . .
C6 N1 C16 C17 -72.2(2) . .
C9 N1 C16 C17 117.49(18) . .
N1 C16 C17 C18 -39.1(2) . .
N1 C16 C17 N22 142.17(17) . .
N22 C17 C18 C19 -0.9(3) . .
C16 C17 C18 C19 -179.54(17) . .
C17 C18 C19 C20 0.4(3) . .
C18 C19 C20 C21 0.2(3) . .
C19 C20 C21 N22 -0.2(3) . .
C18 C17 N22 C21 0.8(3) . .
C16 C17 N22 C21 179.53(17) . .
C20 C21 N22 C17 -0.3(3) . .
C24 N2 C23 C40 179.07(15) . 5_666
C23 N2 C24 O2 -3.8(3) . .
C23 N2 C24 C25 175.77(15) . .
O2 C24 C25 C26 29.8(3) . .
N2 C24 C25 C26 -149.76(16) . .
O2 C24 C25 C30 -153.40(17) . .
N2 C24 C25 C30 27.0(2) . .
C30 C25 C26 C27 -1.2(3) . .
C24 C25 C26 C27 175.68(16) . .
C25 C26 C27 C28 -0.1(3) . .
C25 C26 C27 C47 178.74(17) . .
C26 C27 C28 C29 0.1(3) . .
C47 C27 C28 C29 -178.67(17) . .
C27 C28 C29 C30 1.1(3) . .
C27 C28 C29 C31 -177.85(15) . .
C28 C29 C30 C25 -2.4(2) . .
C31 C29 C30 C25 176.52(14) . .
C26 C25 C30 C29 2.4(2) . .
C24 C25 C30 C29 -174.34(15) . .
C32 N3 C31 O3 2.5(3) . .
C32 N3 C31 C29 -177.18(15) . .
C30 C29 C31 O3 155.27(17) . .
C28 C29 C31 O3 -25.8(2) . .
C30 C29 C31 N3 -25.0(2) . .
C28 C29 C31 N3 153.93(16) . .
C31 N3 C32 C33 176.04(15) . .
N3 C32 C33 C34 98.89(18) . .
N3 C32 C33 C46 -86.42(18) . .
C46 C33 C34 C35 176.89(15) . .
C32 C33 C34 C35 -8.4(2) . .
C46 C33 C34 C39 -5.8(2) . .
C32 C33 C34 C39 168.92(14) . .
C33 C34 C35 C36 176.91(16) . .
C39 C34 C35 C36 -0.5(2) . .
C34 C35 C36 C37 0.5(3) . .
C35 C36 C37 C38 -0.2(3) . .
C36 C37 C38 C39 0.0(3) . .
C37 C38 C39 C40 -177.83(16) . .
C37 C38 C39 C34 -0.1(2) . .
C33 C34 C39 C40 0.6(2) . .
C35 C34 C39 C40 178.07(15) . .
C33 C34 C39 C38 -177.18(15) . .
C35 C34 C39 C38 0.3(2) . .
C38 C39 C40 C41 -176.43(15) . .
C34 C39 C40 C41 5.9(2) . .
C38 C39 C40 C23 6.5(2) . 5_666
C34 C39 C40 C23 -171.23(14) . 5_666
C39 C40 C41 C46 -7.1(2) . .
C23 C40 C41 C46 169.95(14) 5_666 .
C39 C40 C41 C42 173.35(15) . .
C23 C40 C41 C42 -9.6(2) 5_666 .
C40 C41 C42 C43 178.69(17) . .
C46 C41 C42 C43 -0.9(3) . .
C41 C42 C43 C44 -1.3(3) . .
C42 C43 C44 C45 2.0(3) . .
C43 C44 C45 C46 -0.5(3) . .
C34 C33 C46 C45 -176.31(15) . .
C32 C33 C46 C45 8.9(2) . .
C34 C33 C46 C41 4.5(2) . .
C32 C33 C46 C41 -170.24(14) . .
C44 C45 C46 C33 179.15(16) . .
C44 C45 C46 C41 -1.7(2) . .
C40 C41 C46 C33 1.9(2) . .
C42 C41 C46 C33 -178.50(15) . .
C40 C41 C46 C45 -177.24(15) . .
C42 C41 C46 C45 2.3(2) . .
C28 C27 C47 C50 115.9(2) . .
C26 C27 C47 C50 -62.9(2) . .
C28 C27 C47 C48 -6.1(3) . .
C26 C27 C47 C48 175.10(18) . .
C28 C27 C47 C49 -124.43(19) . .
C26 C27 C47 C49 56.8(2) . .

loop_
_platon_squeeze_void_nr
_platon_squeeze_void_average_x
_platon_squeeze_void_average_y
_platon_squeeze_void_average_z
_platon_squeeze_void_volume
_platon_squeeze_void_count_electrons
_platon_squeeze_void_content
1 0.250 0.208 0.007 1105 244 ' '
2 0.750 0.708 0.007 1105 244 ' '
3 0.500 0.801 0.250 144 54 ' '
4 1.000 0.301 0.250 144 54 ' '
5 0.500 0.199 0.750 144 54 ' '
6 1.000 0.699 0.750 144 54 ' '
